data_2103810
loop_
_publ_author_name
'Small, Ronald W. H.'

_publ_section_title
;
 An X-ray diffraction study of partially ordered electron density in
 clathrates of Dianin's compound that include simple carboxylic acids
;
_journal_issue 1
_journal_name_full 'Acta Crystallographica Section B'
_journal_page_first 141
_journal_page_last 148
_journal_paper_doi 10.1107/S0108768102022395
_journal_volume 59
_journal_year 2003
_chemical_formula_moiety '3(C18 H20 O2), (C H2 O2)'
_chemical_formula_structural '(C18 H20 O2), 1/3(C H2 O2)'
_chemical_formula_sum 'C55 H62 O8'
_chemical_formula_weight 851.01
_chemical_name_common 'Dianins compound-formic acid'
_chemical_name_systematic
;
 [4-p-hydroxyphenyl-2,2,4-trimethylchroman]-formic acid
;
_space_group_IT_number 148
_symmetry_cell_setting trigonal
_symmetry_space_group_name_Hall '-R 3'
_symmetry_space_group_name_H-M 'R -3 :H'
_cell_angle_alpha 90
_cell_angle_beta 90
_cell_angle_gamma 120
_cell_formula_units_Z 6
_cell_length_a 27.19(2)
_cell_length_b 27.19(2)
_cell_length_c 11.020(10)
_cell_measurement_reflns_used 15
_cell_measurement_temperature 293(2)
_cell_measurement_theta_max 25
_cell_measurement_theta_min 5
_cell_volume 7056(10)
_computing_cell_refinement local
_computing_data_collection 'Stoe STADI-2'
_computing_data_reduction SMALL
_computing_molecular_graphics SNOOPI
_computing_publication_material 'PLATON (Spek, 1990)'
_computing_structure_refinement SHELX76
_computing_structure_solution MULTAN87
_diffrn_ambient_temperature 293
_diffrn_measurement_device_type 'Stoe STADI-2 two-circle diffractometer'
_diffrn_measurement_method
;
 variable \w scan 2\q' fixed, where the angle \q' is the projection
 of \q on the equatorial plane
;
_diffrn_radiation_monochromator graphite
_diffrn_radiation_source 'fine focus sealed tube'
_diffrn_radiation_type 'Mo K\a'
_diffrn_radiation_wavelength 0.71070
_diffrn_reflns_av_R_equivalents 0.080
_diffrn_reflns_limit_h_max 26
_diffrn_reflns_limit_h_min -26
_diffrn_reflns_limit_k_max 26
_diffrn_reflns_limit_k_min -26
_diffrn_reflns_limit_l_max 11
_diffrn_reflns_limit_l_min 0
_diffrn_reflns_number 4175
_diffrn_reflns_reduction_process
;
 ?
;
_diffrn_reflns_theta_max 22.5
_diffrn_reflns_theta_min 1.5
_diffrn_standards_decay_% 'maximum 5% corrected by interpolation'
_diffrn_standards_interval_count 20
_diffrn_standards_number 'one per layer'
_exptl_absorpt_coefficient_mu 0.079
_exptl_absorpt_correction_type none
_exptl_crystal_colour colourless
_exptl_crystal_density_diffrn 1.202
_exptl_crystal_density_method 'Not Measured, see text'
_exptl_crystal_description 'acicular, hexagonal prism'
_exptl_crystal_F_000 2736
_exptl_crystal_size_max 0.6
_exptl_crystal_size_mid 0.2
_exptl_crystal_size_min 0.2
_refine_diff_density_max 0.27
_refine_diff_density_min -0.15
_refine_ls_extinction_method none
_refine_ls_goodness_of_fit_ref 1.15
_refine_ls_hydrogen_treatment ' see text '
_refine_ls_matrix_type full
_refine_ls_number_constraints 0
_refine_ls_number_parameters 215
_refine_ls_number_reflns 1285
_refine_ls_number_restraints 0
_refine_ls_R_factor_all 0.068
_refine_ls_R_factor_gt 0.052
_refine_ls_shift/su_max 0.01
_refine_ls_structure_factor_coef F
_refine_ls_weighting_details ' w = 1/[\s^2^ (F) + 0.00018F^2^] '
_refine_ls_weighting_scheme calc
_refine_ls_wR_factor_gt 0.052
_refine_ls_wR_factor_ref 0.082
_reflns_number_gt 1285
_reflns_number_total 1572
_reflns_threshold_expression refl_observed_if_F__>_6.0_sigma(F)
_cod_data_source_file bm0059.cif
_cod_data_source_block DIF
_cod_depositor_comments
;
The following automatic conversions were performed:
'_symmetry_cell_setting' value 'Trigonal' changed to 'trigonal' according
to '/home/saulius/struct/CIF-dictionaries/cif_core.dic' dictionary named
'cif_core.dic' version 2.4.1 from 2010-06-29.

Automatic conversion script
Id: cif_fix_enum 1527 2010-12-29 10:47:43Z saulius 

The following automatic conversions were performed:

'_chemical_melting_point' value 'not measured' was changed to '?' -
the value is undefined or not given.

Automatic conversion script
Id: cif_fix_values 1646 2011-03-28 12:23:43Z adriana 

The following automatic conversions were performed:

'_chemical_melting_point' value 'not measured' was changed to '?' -
the value is undefined or not given.

'_symmetry_cell_setting' value
'Trigonal' changed to 'trigonal' according to
/home/saulius/struct/CIF-dictionaries/cif_core.dic dictionary named
'cif_core.dic' version 2.4.1 from 2010-06-29.

Automatic conversion script
Id: cif_fix_values 1715 2011-07-08 13:25:40Z adriana 
;
_cod_original_sg_symbol_H-M 'R -3'
_cod_original_formula_sum 'C55  H62  O8'
_cod_database_code 2103810

loop_
_symmetry_equiv_pos_as_xyz
x,y,z
-y,x-y,z
-x+y,-x,z
-x,-y,-z
y,-x+y,-z
x-y,x,-z
1/3+x,2/3+y,2/3+z
1/3-y,2/3+x-y,2/3+z
1/3-x+y,2/3-x,2/3+z
1/3-x,2/3-y,2/3-z
1/3+y,2/3-x+y,2/3-z
1/3+x-y,2/3+x,2/3-z
2/3+x,1/3+y,1/3+z
2/3-y,1/3+x-y,1/3+z
2/3-x+y,1/3-x,1/3+z
2/3-x,1/3-y,1/3-z
2/3+y,1/3-x+y,1/3-z
2/3+x-y,1/3+x,1/3-z

loop_
_atom_site_aniso_label
_atom_site_aniso_U_11
_atom_site_aniso_U_22
_atom_site_aniso_U_33
_atom_site_aniso_U_12
_atom_site_aniso_U_13
_atom_site_aniso_U_23
O1 0.063(2) 0.064(2) 0.0652(16) 0.027(2) -0.0198(15) -0.0125(16)
O2 0.0545(19) 0.0410(19) 0.0610(14) 0.0197(16) 0.0082(13) -0.0057(14)
C1 0.043(3) 0.043(3) 0.048(2) 0.017(2) -0.002(2) -0.002(2)
C2 0.058(3) 0.037(3) 0.052(2) 0.022(3) -0.004(2) -0.004(2)
C3 0.056(3) 0.041(3) 0.0484(19) 0.025(2) 0.002(2) 0.003(2)
C4 0.043(3) 0.032(3) 0.0434(18) 0.018(2) 0.0055(19) -0.0001(18)
C5 0.047(3) 0.035(3) 0.0493(19) 0.018(2) 0.000(2) -0.001(2)
C6 0.054(3) 0.042(3) 0.050(2) 0.026(2) -0.003(2) 0.002(2)
C7 0.039(2) 0.034(2) 0.0479(18) 0.021(2) 0.0031(18) 0.0010(18)
C8 0.045(2) 0.041(3) 0.0476(18) 0.024(2) -0.0012(19) -0.0006(19)
C9 0.043(3) 0.034(3) 0.054(2) 0.019(2) 0.0005(19) -0.002(2)
C10 0.035(2) 0.033(2) 0.057(2) 0.016(2) -0.002(2) 0.003(2)
C11 0.036(2) 0.036(2) 0.050(2) 0.020(2) -0.0026(19) 0.0017(19)
C12 0.043(3) 0.043(3) 0.056(2) 0.017(2) -0.001(2) 0.002(2)
C13 0.051(3) 0.034(3) 0.068(3) 0.012(3) -0.008(2) 0.005(2)
C14 0.050(3) 0.034(3) 0.078(3) 0.019(3) -0.016(2) -0.007(2)
C15 0.048(3) 0.040(3) 0.072(3) 0.025(2) -0.007(2) -0.009(2)
C16 0.048(3) 0.063(3) 0.064(2) 0.032(2) 0.002(2) -0.003(2)
C17 0.069(3) 0.062(3) 0.055(2) 0.036(3) 0.012(2) 0.013(2)
C18 0.048(3) 0.054(3) 0.067(2) 0.031(2) 0.005(2) 0.001(2)

loop_
_atom_site_label
_atom_site_fract_x
_atom_site_fract_y
_atom_site_fract_z
_atom_site_U_iso_or_equiv
_atom_site_thermal_displace_type
_atom_site_occupancy
_atom_site_type_symbol
O1 0.11790(10) 0.0542(2) 0.0210(2) 0.0662(11) Uani 1.000 O
O2 0.26080(10) 0.1740(2) 0.6258(2) 0.0540(10) Uani 1.000 O
C1 0.1600(2) 0.0723(4) 0.1105(3) 0.0467(16) Uani 1.000 C
C2 0.1743(2) 0.0347(4) 0.1642(3) 0.0498(16) Uani 1.000 C
C3 0.2152(2) 0.0538(4) 0.2555(3) 0.0481(15) Uani 1.000 C
C4 0.2436(2) 0.1107(4) 0.2959(3) 0.0398(15) Uani 1.000 C
C5 0.2292(2) 0.1475(4) 0.2377(3) 0.0449(15) Uani 1.000 C
C6 0.1879(2) 0.1289(4) 0.1458(3) 0.0478(16) Uani 1.000 C
C7 0.2871(2) 0.1296(3) 0.4010(3) 0.0391(11) Uani 1.000 C
C8 0.2599(2) 0.0952(4) 0.5194(3) 0.0434(13) Uani 1.000 C
C9 0.2249(2) 0.1139(4) 0.5936(3) 0.0438(16) Uani 1.000 C
C10 0.2978(2) 0.2104(4) 0.5386(3) 0.0421(12) Uani 1.000 C
C11 0.3122(2) 0.1925(3) 0.4314(3) 0.0398(12) Uani 1.000 C
C12 0.3525(2) 0.2349(4) 0.3549(3) 0.0493(16) Uani 1.000 C
C13 0.3768(2) 0.2925(4) 0.3816(4) 0.0551(17) Uani 1.000 C
C14 0.3614(2) 0.3092(4) 0.4884(4) 0.0549(17) Uani 1.000 C
C15 0.3222(2) 0.2680(4) 0.5669(3) 0.0520(17) Uani 1.000 C
C16 0.1721(2) 0.1077(4) 0.5291(3) 0.0564(16) Uani 1.000 C
C17 0.2087(2) 0.0831(4) 0.7150(3) 0.0606(16) Uani 1.000 C
C18 0.3351(2) 0.1176(4) 0.3645(3) 0.0539(16) Uani 1.000 C
C19 0.00000 0.00000 0.29900 0.3062 Uiso 1.000 C
O3 0.04270 0.02920 0.38340 0.2162 Uiso 0.333 O
O4 -0.04920 -0.02460 0.32140 0.4698 Uiso 0.333 O
H1 0.098(3) 0.014(7) 0.022(7) 0.20(4) Uiso 1.000 H
H2 0.1536(2) -0.0091(4) 0.1354(3) 0.080(13) Uiso 1.000 H
H3 0.2256(2) 0.0240(4) 0.2966(3) 0.062(11) Uiso 1.000 H
H4 0.2503(2) 0.1916(4) 0.2647(3) 0.077(12) Uiso 1.000 H
H5 0.1784(2) 0.1587(4) 0.1022(3) 0.061(11) Uiso 1.000 H
H6 0.2328(2) 0.0512(4) 0.4944(3) 0.053(10) Uiso 1.000 H
H7 0.2938(2) 0.0989(4) 0.5767(3) 0.040(9) Uiso 1.000 H
H8 0.3652(2) 0.2225(4) 0.2729(3) 0.054(10) Uiso 1.000 H
H9 0.4069(2) 0.3241(4) 0.3201(4) 0.067(11) Uiso 1.000 H
H10 0.3799(2) 0.3536(4) 0.5104(4) 0.068(11) Uiso 1.000 H
H11 0.3106(2) 0.2808(4) 0.6499(3) 0.069(11) Uiso 1.000 H
H12 0.1445(2) 0.0638(4) 0.5040(3) 0.097(15) Uiso 1.000 H
H13 0.1498(2) 0.1211(4) 0.5894(3) 0.097(14) Uiso 1.000 H
H14 0.1849(2) 0.1338(4) 0.4486(3) 0.099(15) Uiso 1.000 H
H15 0.1818(2) 0.0380(4) 0.7001(3) 0.081(14) Uiso 1.000 H
H16 0.2467(2) 0.0908(4) 0.7622(3) 0.098(16) Uiso 1.000 H
H17 0.1862(2) 0.0986(4) 0.7689(3) 0.082(13) Uiso 1.000 H
H18 0.3552(2) 0.1406(4) 0.2825(3) 0.070(11) Uiso 1.000 H
H19 0.3662(2) 0.1311(4) 0.4363(3) 0.062(11) Uiso 1.000 H
H20 0.3173(2) 0.0726(4) 0.3489(3) 0.098(15) Uiso 1.000 H
H21 0.01500 0.00250 0.20600 0.0071 Uiso 0.333 H
H22 0.03110 0.02920 0.47710 0.0658 Uiso 0.333 H

loop_
_atom_type_symbol
_atom_type_description
_atom_type_scat_dispersion_real
_atom_type_scat_dispersion_imag
_atom_type_scat_source
O O 0.0106 0.0060 'International Tables Vol C Tables 4.2.6.8 and 6.1.1.4'
H H 0.0000 0.0000 'International Tables Vol C Tables 4.2.6.8 and 6.1.1.4'
C C 0.0033 0.0016 'International Tables Vol C Tables 4.2.6.8 and 6.1.1.4'

loop_
_geom_angle_atom_site_label_1
_geom_angle_atom_site_label_2
_geom_angle_atom_site_label_3
_geom_angle
_geom_angle_publ_flag
C9 O2 C10 118.0(3) yes
O1 C1 C2 121.3(6) yes
O1 C1 C6 119.0(5) yes
C2 C1 C6 119.7(5) no
C1 C2 C3 119.8(6) no
C2 C3 C4 122.2(6) no
C3 C4 C5 116.3(5) no
C5 C4 C7 123.1(6) no
C3 C4 C7 120.5(5) no
C4 C5 C6 122.1(6) no
C1 C6 C5 119.8(6) no
C4 C7 C18 108.7(4) no
C11 C7 C18 109.9(5) no
C4 C7 C11 112.0(4) no
C8 C7 C18 106.7(4) no
C4 C7 C8 111.9(5) no
C8 C7 C11 107.5(4) no
C7 C8 C9 115.9(5) no
O2 C9 C8 108.8(5) yes
C16 C9 C17 110.5(5) no
O2 C9 C17 104.4(4) yes
C8 C9 C16 114.9(4) no
C8 C9 C17 110.2(5) no
O2 C9 C16 107.4(5) yes
O2 C10 C11 124.3(6) yes
O2 C10 C15 114.5(4) yes
C11 C10 C15 121.2(5) no
C7 C11 C10 121.7(4) no
C10 C11 C12 117.2(5) no
C7 C11 C12 121.0(4) no
C11 C12 C13 122.2(4) no
C12 C13 C14 119.5(6) no
C13 C14 C15 119.6(6) no
C10 C15 C14 120.4(5) no

loop_
_geom_bond_atom_site_label_1
_geom_bond_atom_site_label_2
_geom_bond_distance
_geom_bond_publ_flag
O1 C1 1.401(6) yes
O2 C9 1.468(8) yes
O2 C10 1.385(6) yes
C1 C2 1.394(9) no
C1 C6 1.388(10) no
C2 C3 1.393(8) no
C3 C4 1.412(10) no
C4 C7 1.548(7) no
C4 C5 1.399(9) no
C5 C6 1.405(8) no
C7 C8 1.560(6) no
C7 C11 1.528(7) no
C7 C18 1.548(9) no
C8 C9 1.522(9) no
C9 C16 1.534(9) no
C9 C17 1.522(6) no
C10 C11 1.406(6) no
C10 C15 1.397(10) no
C11 C12 1.406(8) no
C12 C13 1.393(10) no
C13 C14 1.399(8) no
C14 C15 1.395(9) no

loop_
_geom_contact_atom_site_label_1
_geom_contact_atom_site_label_2
_geom_contact_distance
_geom_contact_site_symmetry_2
_geom_contact_publ_flag
O1 O1 2.817(6) 5_555 no
O1 O1 2.817(6) 6_555 no

loop_
_geom_torsion_atom_site_label_1
_geom_torsion_atom_site_label_2
_geom_torsion_atom_site_label_3
_geom_torsion_atom_site_label_4
_geom_torsion
_geom_torsion_publ_flag
C10 O2 C9 C8 40.3(6) no
C10 O2 C9 C16 -84.7(5) no
C10 O2 C9 C17 158.0(5) no
C9 O2 C10 C11 -14.0(8) no
C9 O2 C10 C15 168.1(5) no
O1 C1 C2 C3 -178.1(5) no
C2 C1 C6 C5 -1.8(8) no
C6 C1 C2 C3 2.0(8) no
O1 C1 C6 C5 178.3(5) no
C1 C2 C3 C4 -0.6(8) no
C2 C3 C4 C5 -1.1(8) no
C2 C3 C4 C7 177.6(5) no
C3 C4 C5 C6 1.3(8) no
C3 C4 C7 C11 -179.2(5) no
C3 C4 C7 C18 59.1(6) no
C5 C4 C7 C8 120.2(6) no
C5 C4 C7 C11 -0.6(7) no
C5 C4 C7 C18 -122.3(6) no
C3 C4 C7 C8 -58.5(7) no
C7 C4 C5 C6 -177.4(5) no
C4 C5 C6 C1 0.1(8) no
C4 C7 C8 C9 -79.5(6) no
C4 C7 C11 C10 108.3(5) no
C4 C7 C11 C12 -74.2(7) no
C8 C7 C11 C10 -15.0(7) no
C8 C7 C11 C12 162.6(5) no
C18 C7 C11 C10 -130.8(5) no
C11 C7 C8 C9 43.8(7) no
C18 C7 C8 C9 161.7(5) no
C18 C7 C11 C12 46.8(6) no
C7 C8 C9 C17 -171.3(5) no
C7 C8 C9 C16 63.1(7) no
C7 C8 C9 O2 -57.4(5) no
O2 C10 C11 C7 0.5(9) no
C15 C10 C11 C12 0.7(9) no
O2 C10 C11 C12 -177.1(5) no
C15 C10 C11 C7 178.3(5) no
C11 C10 C15 C14 0.4(9) no
O2 C10 C15 C14 178.3(5) no
C10 C11 C12 C13 -1.2(9) no
C7 C11 C12 C13 -178.8(5) no
C11 C12 C13 C14 0.7(9) no
C12 C13 C14 C15 0.3(9) no
C13 C14 C15 C10 -0.9(9) no
